data_2012756
loop_
_publ_author_name
'Yael Diskin-Posner'
'Goutam Kumar Patra'
'Israel Goldberg'

_publ_section_title
;Hydrogen-bonded supramolecular lattice of the 1:3:4 complex between
 [5,10,15,20-<i>meso</i>-tetrakis(4-hydroxyphenyl)porphyrinato-\k^4^<i>N</i>]zinc(II),
 dibenzo-24-crown-8 and methanol
;
_journal_issue 6
_journal_name_full 'Acta Crystallographica Section C'
_journal_page_first m344
_journal_page_last m346
_journal_paper_doi 10.1107/S010827010200776X
_journal_volume 58
_journal_year 2002
_chemical_formula_iupac '[Zn (C44 H28 N4 O4)], 3C24 H32 O8, 4C H4 O'
_chemical_formula_moiety 'C44 H28 N4 O4 Zn, 3C24 H32 O8, 4C H4 O'
_chemical_formula_sum 'C120 H140 N4 O32 Zn'
_chemical_formula_weight 2215.73
_chemical_name_systematic
;
 ?
;
_space_group_IT_number 1
_symmetry_cell_setting triclinic
_symmetry_space_group_name_Hall 'P 1'
_symmetry_space_group_name_H-M 'P 1'
_atom_sites_solution_hydrogens geom
_atom_sites_solution_primary direct
_atom_sites_solution_secondary difmap
_audit_creation_method SHELXL-97
_cell_angle_alpha 86.2858(10)
_cell_angle_beta 77.9955(13)
_cell_angle_gamma 73.932(3)
_cell_formula_units_Z 1
_cell_length_a 10.2643(3)
_cell_length_b 13.4878(4)
_cell_length_c 21.1227(8)
_cell_measurement_reflns_used 18559
_cell_measurement_temperature 110(2)
_cell_measurement_theta_max 27.84
_cell_measurement_theta_min 1.85
_cell_volume 2748.51(16)
_computing_cell_refinement 'DENZO (Otwinowski, 1985)'
_computing_data_collection 'COLLECT (Nonius, 1999)'
_computing_data_reduction DENZO
_computing_molecular_graphics 'ORTEPIII (Burnett & Johnson, 1996)'
_computing_publication_material SHELXL97
_computing_structure_refinement 'SHELXL97 (Sheldrick, 1997)'
_computing_structure_solution 'SIR92 (Altomare et al., 1994)'
_diffrn_ambient_temperature 110(2)
_diffrn_detector_area_resol_mean '56 microns'
_diffrn_measured_fraction_theta_full 0.939
_diffrn_measured_fraction_theta_max 0.939
_diffrn_measurement_device_type 'Nonius KappaCCD'
_diffrn_measurement_method '0.8\% \f and \w'
_diffrn_radiation_monochromator graphite
_diffrn_radiation_source 'fine-focus sealed tube'
_diffrn_radiation_type MoK\a
_diffrn_radiation_wavelength 0.71070
_diffrn_reflns_av_R_equivalents 0.0000
_diffrn_reflns_av_sigmaI/netI 0.0946
_diffrn_reflns_limit_h_max 12
_diffrn_reflns_limit_h_min -11
_diffrn_reflns_limit_k_max 16
_diffrn_reflns_limit_k_min -14
_diffrn_reflns_limit_l_max 25
_diffrn_reflns_limit_l_min -24
_diffrn_reflns_number 15453
_diffrn_reflns_theta_full 25.00
_diffrn_reflns_theta_max 25.00
_diffrn_reflns_theta_min 1.85
_exptl_absorpt_coefficient_mu 0.307
_exptl_absorpt_correction_type none
_exptl_crystal_colour red
_exptl_crystal_density_diffrn 1.339
_exptl_crystal_density_method 'not measured'
_exptl_crystal_description prism
_exptl_crystal_F_000 1174
_exptl_crystal_size_max 0.35
_exptl_crystal_size_mid 0.30
_exptl_crystal_size_min 0.25
_refine_diff_density_max 0.959
_refine_diff_density_min -0.549
_refine_ls_abs_structure_details 'Flack (1983)'
_refine_ls_abs_structure_Flack 0.477(13)
_refine_ls_extinction_method none
_refine_ls_goodness_of_fit_ref 1.052
_refine_ls_hydrogen_treatment constr
_refine_ls_matrix_type full
_refine_ls_number_parameters 1420
_refine_ls_number_reflns 15453
_refine_ls_number_restraints 4
_refine_ls_restrained_S_all 1.052
_refine_ls_R_factor_all 0.0878
_refine_ls_R_factor_gt 0.0698
_refine_ls_shift/su_max 0.136
_refine_ls_shift/su_mean 0.013
_refine_ls_structure_factor_coef Fsqd
_refine_ls_weighting_details 'calc w = 1/[\s^2^(Fo^2^)+(0.0644P)^2^+4.9932P] where P = (Fo^2^+2Fc^2^)/3'
_refine_ls_weighting_scheme calc
_refine_ls_wR_factor_gt 0.1547
_refine_ls_wR_factor_ref 0.1673
_reflns_number_gt 13092
_reflns_number_total 15453
_reflns_threshold_expression I>2\s(I)
_cod_data_source_file gd1198.cif
_cod_data_source_block I
_cod_original_cell_volume 2748.51(15)
_cod_database_code 2012756
_cod_database_fobs_code 2012756

loop_
_symmetry_equiv_pos_as_xyz
'x, y, z'

loop_
_atom_site_label
_atom_site_fract_x
_atom_site_fract_y
_atom_site_fract_z
_atom_site_U_iso_or_equiv
_atom_site_adp_type
_atom_site_calc_flag
_atom_site_refinement_flags
_atom_site_occupancy
_atom_site_disorder_assembly
_atom_site_disorder_group
_atom_site_type_symbol
N1 0.7625(5) 0.0493(4) 0.7037(2) 0.0208(11) Uani d . 1 A . N
N2 0.6142(5) 0.1550(4) 0.8216(2) 0.0202(12) Uani d . 1 A . N
N3 0.6011(5) -0.0399(3) 0.8838(2) 0.0171(11) Uani d . 1 . . N
N4 0.7547(5) -0.1478(4) 0.7662(2) 0.0174(11) Uani d . 1 . . N
C5 0.8239(6) -0.1825(4) 0.7056(3) 0.0191(13) Uani d . 1 A . C
C6 0.8670(6) -0.1230(5) 0.6530(3) 0.0223(14) Uani d . 1 . . C
C7 0.8403(6) -0.0149(5) 0.6516(3) 0.0220(14) Uani d . 1 A . C
C8 0.8768(7) 0.0476(5) 0.5967(3) 0.0259(15) Uani d . 1 . . C
H8 0.9274 0.0234 0.5550 0.031 Uiso calc R 1 A . H
C9 0.8262(7) 0.1468(5) 0.6150(3) 0.0263(15) Uani d . 1 A . C
H9 0.8360 0.2052 0.5887 0.032 Uiso calc R 1 . . H
C10 0.7544(7) 0.1492(5) 0.6818(3) 0.0217(13) Uani d . 1 . . C
C11 0.6891(6) 0.2375(4) 0.7180(3) 0.0201(13) Uani d . 1 A . C
C12 0.6243(6) 0.2392(4) 0.7840(3) 0.0181(12) Uani d . 1 . . C
C13 0.5584(6) 0.3327(5) 0.8217(3) 0.0224(14) Uani d . 1 A . C
H13 0.5530 0.4014 0.8069 0.027 Uiso calc R 1 . . H
C14 0.5063(7) 0.3031(4) 0.8815(3) 0.0217(13) Uani d . 1 . . C
H14 0.4572 0.3471 0.9171 0.026 Uiso calc R 1 A . H
C15 0.5397(6) 0.1919(4) 0.8813(3) 0.0191(13) Uani d . 1 A . C
C16 0.4979(6) 0.1310(4) 0.9344(3) 0.0170(13) Uani d . 1 . . C
C17 0.5248(6) 0.0235(5) 0.9349(3) 0.0181(13) Uani d . 1 A . C
C18 0.4766(6) -0.0369(5) 0.9881(3) 0.0200(13) Uani d . 1 . . C
H18 0.4219 -0.0113 1.0288 0.024 Uiso calc R 1 A . H
C19 0.5231(7) -0.1371(5) 0.9700(3) 0.0232(14) Uani d . 1 A . C
H19 0.5084 -0.1950 0.9956 0.028 Uiso calc R 1 . . H
C20 0.5996(6) -0.1388(4) 0.9040(3) 0.0176(12) Uani d . 1 A . C
C21 0.6602(6) -0.2290(4) 0.8662(3) 0.0202(13) Uani d . 1 . . C
C22 0.7307(7) -0.2315(4) 0.8024(3) 0.0206(13) Uani d . 1 A . C
C23 0.7864(7) -0.3234(5) 0.7634(3) 0.0254(14) Uani d . 1 . . C
H23 0.7829 -0.3914 0.7766 0.030 Uiso calc R 1 A . H
C24 0.8450(7) -0.2934(5) 0.7039(3) 0.0233(14) Uani d . 1 A . C
H24 0.8912 -0.3371 0.6679 0.028 Uiso calc R 1 . . H
C25 0.9457(6) -0.1787(5) 0.5921(3) 0.0179(13) Uani d . 1 A . C
C26 1.0899(7) -0.1963(5) 0.5728(3) 0.0248(14) Uani d . 1 . . C
H26 1.1383 -0.1683 0.5977 0.030 Uiso calc R 1 A . H
C27 1.1617(7) -0.2530(5) 0.5191(3) 0.0283(15) Uani d . 1 A . C
H27 1.2593 -0.2651 0.5073 0.034 Uiso calc R 1 . . H
C28 1.0913(7) -0.2930(5) 0.4818(3) 0.0224(14) Uani d . 1 . . C
C29 0.9498(6) -0.2752(5) 0.4988(3) 0.0220(14) Uani d . 1 A . C
H29 0.9017 -0.3014 0.4729 0.026 Uiso calc R 1 . . H
C30 0.8778(7) -0.2191(5) 0.5538(3) 0.0211(13) Uani d . 1 . . C
H30 0.7803 -0.2080 0.5656 0.025 Uiso calc R 1 A . H
O31 1.1691(5) -0.3493(4) 0.4285(2) 0.0337(12) Uani d . 1 A . O
H31 1.1088 -0.3702 0.4228 0.021(18) Uiso d R 1 . . H
C32 0.6900(6) 0.3386(4) 0.6850(3) 0.0184(13) Uani d . 1 . . C
C33 0.5673(6) 0.4025(5) 0.6679(3) 0.0206(13) Uani d . 1 A . C
H33 0.4838 0.3822 0.6791 0.025 Uiso calc R 1 . . H
C34 0.5687(7) 0.4939(5) 0.6352(3) 0.0235(14) Uani d . 1 . . C
H34 0.4862 0.5360 0.6235 0.028 Uiso calc R 1 A . H
C35 0.6881(7) 0.5251(5) 0.6192(3) 0.0234(14) Uani d . 1 A . C
C36 0.8076(7) 0.4646(5) 0.6367(3) 0.0276(15) Uani d . 1 . . C
H36 0.8901 0.4863 0.6259 0.033 Uiso calc R 1 A . H
C37 0.8085(7) 0.3728(5) 0.6698(3) 0.0249(14) Uani d . 1 A . C
H37 0.8912 0.3327 0.6822 0.030 Uiso calc R 1 . . H
O38 0.6968(5) 0.6139(3) 0.5846(2) 0.0337(11) Uani d . 1 . . O
H38 0.6268 0.6381 0.5587 0.09(4) Uiso d R 1 A . H
C39 0.4118(7) 0.1851(4) 0.9950(3) 0.0181(13) Uani d . 1 A . C
C40 0.4715(6) 0.2258(5) 1.0357(3) 0.0200(13) Uani d . 1 . . C
H40 0.5675 0.2213 1.0244 0.024 Uiso calc R 1 A . H
C41 0.3938(7) 0.2741(5) 1.0938(3) 0.0240(14) Uani d . 1 A . C
H41 0.4370 0.3002 1.1221 0.029 Uiso calc R 1 . . H
C42 0.2538(7) 0.2828(5) 1.1090(3) 0.0252(15) Uani d . 1 . . C
C43 0.1903(7) 0.2437(5) 1.0671(3) 0.0267(14) Uani d . 1 A . C
H43 0.0937 0.2501 1.0771 0.032 Uiso calc R 1 . . H
C44 0.2722(7) 0.1952(5) 1.0104(3) 0.0229(14) Uani d . 1 . . C
H44 0.2303 0.1685 0.9818 0.027 Uiso calc R 1 A . H
O45 0.1715(5) 0.3315(4) 1.1630(2) 0.0388(12) Uani d . 1 A . O
H45 0.2277 0.3288 1.1939 0.047 Uiso d R 1 . . H
C46 0.6494(6) -0.3289(4) 0.9001(3) 0.0191(13) Uani d . 1 A . C
C47 0.7643(7) -0.3938(5) 0.9192(3) 0.0216(13) Uani d . 1 . . C
H47 0.8505 -0.3776 0.9077 0.026 Uiso calc R 1 A . H
C48 0.7554(7) -0.4840(5) 0.9555(3) 0.0235(14) Uani d . 1 A . C
H48 0.8348 -0.5289 0.9684 0.028 Uiso calc R 1 . . H
C49 0.6280(7) -0.5057(5) 0.9720(3) 0.0234(14) Uani d . 1 . . C
C50 0.5124(7) -0.4439(5) 0.9517(3) 0.0253(14) Uani d . 1 A . C
H50 0.4271 -0.4617 0.9618 0.030 Uiso calc R 1 . . H
C51 0.5232(6) -0.3545(5) 0.9160(3) 0.0229(13) Uani d . 1 . . C
H51 0.4441 -0.3107 0.9024 0.028 Uiso calc R 1 A . H
O52 0.6124(5) -0.5914(3) 1.0093(2) 0.0300(10) Uani d . 1 A . O
H52 0.6976 -0.6331 1.0187 0.036 Uiso d R 1 . . H
Zn53 0.71368(6) 0.00275(5) 0.79772(3) 0.01856(17) Uani d . 1 A . Zn
O54 0.9125(4) -0.0027(3) 0.8144(2) 0.0297(10) Uani d D 1 . . O
H54 0.9381 -0.0061 0.8551 0.036 Uiso d R 1 A . H
C55 1.0233(16) 0.0404(12) 0.7588(7) 0.132(6) Uiso d D 1 A . C
H55A 1.0477 -0.0018 0.7198 0.198 Uiso calc R 1 . . H
H55B 1.1069 0.0363 0.7755 0.198 Uiso calc R 1 . . H
H55C 0.9808 0.1123 0.7481 0.198 Uiso calc R 1 . . H
O56 1.0016(5) 0.2932(3) 0.4393(2) 0.0285(10) Uani d . 1 . . O
C57 1.0558(7) 0.1880(5) 0.4347(3) 0.0254(14) Uani d . 1 . . C
C58 1.1421(7) 0.1298(6) 0.4729(3) 0.0335(16) Uani d . 1 . . C
H58 1.1696 0.1623 0.5045 0.040 Uiso calc R 1 . . H
C59 1.1890(8) 0.0243(6) 0.4655(4) 0.0387(18) Uani d . 1 . . C
H59 1.2473 -0.0160 0.4926 0.046 Uiso calc R 1 . . H
C60 1.1509(8) -0.0234(6) 0.4181(4) 0.046(2) Uani d . 1 . . C
H60 1.1851 -0.0960 0.4126 0.055 Uiso calc R 1 . . H
C61 1.0652(8) 0.0333(6) 0.3799(4) 0.0386(18) Uani d . 1 . . C
H61 1.0401 -0.0001 0.3479 0.046 Uiso calc R 1 . . H
C62 1.0138(7) 0.1403(5) 0.3874(3) 0.0325(16) Uani d . 1 . . C
O63 0.9258(5) 0.2037(3) 0.3525(2) 0.0303(11) Uani d . 1 . . O
C64 0.8660(8) 0.1562(6) 0.3108(3) 0.0378(18) Uani d . 1 . . C
H64A 0.8292 0.1009 0.3346 0.045 Uiso calc . 1 . . H
H64B 0.9377 0.1249 0.2731 0.045 Uiso calc . 1 . . H
C65 0.7494(9) 0.2384(7) 0.2877(3) 0.044(2) Uani d . 1 . . C
H65A 0.6825 0.2034 0.2783 0.053 Uiso calc . 1 . . H
H65B 0.7006 0.2857 0.3243 0.053 Uiso calc . 1 . . H
O66 0.7841(7) 0.3004(5) 0.2320(3) 0.0549(16) Uani d . 1 . . O
C67 0.8443(9) 0.3796(8) 0.2462(4) 0.051(2) Uani d . 1 . . C
H67A 0.7834 0.4214 0.2833 0.061 Uiso calc . 1 . . H
H67B 0.9354 0.3474 0.2578 0.061 Uiso calc . 1 . . H
C68 0.8599(10) 0.4428(7) 0.1909(5) 0.061(3) Uani d . 1 . . C
H68A 0.9292 0.4801 0.1933 0.074 Uiso calc . 1 . . H
H68B 0.8936 0.3994 0.1517 0.074 Uiso calc . 1 . . H
O69 0.7327(5) 0.5141(4) 0.1868(3) 0.0435(13) Uani d . 1 . . O
C70 0.7406(8) 0.5539(6) 0.1211(4) 0.0401(18) Uani d . 1 . . C
H70A 0.6837 0.5252 0.0987 0.048 Uiso calc . 1 . . H
H70B 0.8376 0.5326 0.0971 0.048 Uiso calc . 1 . . H
C71 0.6896(8) 0.6694(5) 0.1218(3) 0.0315(16) Uani d . 1 . . C
H71A 0.6863 0.6959 0.0772 0.038 Uiso calc . 1 . . H
H71B 0.5949 0.6909 0.1482 0.038 Uiso calc . 1 . . H
O72 0.7804(5) 0.7114(3) 0.1484(2) 0.0271(10) Uani d . 1 . . O
C73 0.7436(6) 0.8167(5) 0.1545(3) 0.0214(13) Uani d . 1 . . C
C74 0.6422(7) 0.8835(5) 0.1255(3) 0.0257(14) Uani d . 1 . . C
H74 0.5949 0.8570 0.0993 0.031 Uiso calc R 1 . . H
C75 0.6107(7) 0.9894(5) 0.1351(3) 0.0313(16) Uani d . 1 . . C
H75 0.5412 1.0348 0.1156 0.038 Uiso calc R 1 . . H
C76 0.6786(7) 1.0289(5) 0.1724(3) 0.0301(15) Uani d . 1 . . C
H76 0.6565 1.1013 0.1785 0.036 Uiso calc R 1 . . H
C77 0.7813(7) 0.9616(5) 0.2014(3) 0.0292(15) Uani d . 1 . . C
H77 0.8286 0.9888 0.2272 0.035 Uiso calc R 1 . . H
C78 0.8137(6) 0.8567(5) 0.1929(3) 0.0229(14) Uani d . 1 . . C
O79 0.9096(4) 0.7850(3) 0.2208(2) 0.0258(10) Uani d . 1 . . O
C80 0.9684(8) 0.8243(6) 0.2658(4) 0.0350(17) Uani d . 1 . . C
H80A 0.8947 0.8624 0.3007 0.042 Uiso calc . 1 . . H
H80B 1.0221 0.8717 0.2438 0.042 Uiso calc . 1 . . H
C81 1.0634(8) 0.7307(6) 0.2940(4) 0.0399(18) Uani d . 1 . . C
H81A 1.1218 0.6846 0.2584 0.048 Uiso calc . 1 . . H
H81B 1.1254 0.7546 0.3160 0.048 Uiso calc . 1 . . H
O82 0.9873(5) 0.6751(4) 0.3384(2) 0.0322(11) Uani d . 1 . . O
C83 0.9696(7) 0.5840(5) 0.3143(3) 0.0277(15) Uani d . 1 . . C
H83A 1.0573 0.5448 0.2871 0.033 Uiso calc . 1 . . H
H83B 0.8975 0.6026 0.2877 0.033 Uiso calc . 1 . . H
C84 0.9274(7) 0.5204(5) 0.3714(3) 0.0276(15) Uani d . 1 . . C
H84A 0.8386 0.5588 0.3980 0.033 Uiso calc . 1 . . H
H84B 0.9158 0.4556 0.3568 0.033 Uiso calc . 1 . . H
O85 1.0341(5) 0.4981(3) 0.4081(2) 0.0287(10) Uani d . 1 . . O
C86 0.9961(8) 0.4590(5) 0.4720(3) 0.0320(16) Uani d . 1 . . C
H86A 0.8941 0.4737 0.4838 0.038 Uiso calc . 1 . . H
H86B 1.0264 0.4954 0.5032 0.038 Uiso calc . 1 . . H
C87 1.0589(7) 0.3452(5) 0.4776(3) 0.0285(15) Uani d . 1 . . C
H87A 1.1604 0.3287 0.4625 0.034 Uiso calc . 1 . . H
H87B 1.0395 0.3228 0.5233 0.034 Uiso calc . 1 . . H
O88 0.3322(5) 0.7063(3) 0.1582(2) 0.0282(10) Uani d . 1 . . O
C89 0.2854(7) 0.8117(5) 0.1630(3) 0.0248(14) Uani d . 1 . . C
C90 0.2027(7) 0.8742(5) 0.1245(3) 0.0324(16) Uani d . 1 . . C
H90 0.1753 0.8451 0.0913 0.039 Uiso calc R 1 . . H
C91 0.1591(8) 0.9813(6) 0.1346(4) 0.0385(18) Uani d . 1 . . C
H91 0.0992 1.0245 0.1092 0.046 Uiso calc R 1 . . H
C92 0.2031(8) 1.0241(5) 0.1814(3) 0.0366(17) Uani d . 1 . . C
H92 0.1776 1.0968 0.1866 0.044 Uiso calc R 1 . . H
C93 0.2836(7) 0.9610(5) 0.2203(3) 0.0324(16) Uani d . 1 . . C
H93 0.3084 0.9901 0.2543 0.039 Uiso calc R 1 . . H
C94 0.3293(6) 0.8554(5) 0.2105(3) 0.0250(14) Uani d . 1 . . C
O95 0.4142(5) 0.7880(3) 0.2460(2) 0.0274(10) Uani d . 1 . . O
C96 0.4787(7) 0.8319(5) 0.2877(3) 0.0303(15) Uani d . 1 . . C
H96A 0.4086 0.8658 0.3252 0.036 Uiso calc . 1 . . H
H96B 0.5210 0.8844 0.2636 0.036 Uiso calc . 1 . . H
C97 0.5882(8) 0.7463(6) 0.3108(3) 0.0371(18) Uani d . 1 . . C
H97A 0.6384 0.6996 0.2742 0.045 Uiso calc . 1 . . H
H97B 0.6556 0.7767 0.3242 0.045 Uiso calc . 1 . . H
O98 0.5361(5) 0.6860(4) 0.3641(2) 0.0421(13) Uani d . 1 . . O
C99 0.4943(8) 0.5982(6) 0.3442(4) 0.0365(17) Uani d . 1 . . C
H99A 0.4067 0.6238 0.3282 0.044 Uiso calc . 1 . . H
H99B 0.5663 0.5602 0.3087 0.044 Uiso calc . 1 . . H
C100 0.4761(8) 0.5304(6) 0.3993(3) 0.0377(17) Uani d . 1 . . C
H10A 0.4135 0.5702 0.4368 0.045 Uiso calc . 1 . . H
H10B 0.4347 0.4768 0.3889 0.045 Uiso calc . 1 . . H
O101 0.6068(5) 0.4840(4) 0.4144(3) 0.0385(12) Uani d . 1 . . O
C102 0.5971(8) 0.4367(6) 0.4777(4) 0.0396(18) Uani d . 1 . . C
H10C 0.4995 0.4580 0.5009 0.047 Uiso calc . 1 . . H
H10D 0.6528 0.4628 0.5023 0.047 Uiso calc . 1 . . H
C103 0.6437(7) 0.3250(5) 0.4767(3) 0.0287(15) Uani d . 1 . . C
H10E 0.6445 0.2980 0.5213 0.034 Uiso calc . 1 . . H
H10F 0.7391 0.3025 0.4510 0.034 Uiso calc . 1 . . H
O104 0.5511(5) 0.2840(3) 0.4480(2) 0.0283(10) Uani d . 1 . . O
C105 0.5931(7) 0.1796(5) 0.4390(3) 0.0229(14) Uani d . 1 . . C
C106 0.6928(7) 0.1110(5) 0.4671(3) 0.0308(16) Uani d . 1 . . C
H106 0.7366 0.1359 0.4957 0.037 Uiso calc R 1 . . H
C107 0.7299(8) 0.0060(5) 0.4540(3) 0.0339(17) Uani d . 1 . . C
H107 0.7991 -0.0404 0.4732 0.041 Uiso calc R 1 . . H
C108 0.6655(8) -0.0300(5) 0.4131(3) 0.0351(17) Uani d . 1 . . C
H108 0.6909 -0.1017 0.4041 0.042 Uiso calc R 1 . . H
C109 0.5656(7) 0.0355(5) 0.3851(3) 0.0294(15) Uani d . 1 . . C
H109 0.5226 0.0086 0.3571 0.035 Uiso calc R 1 . . H
C110 0.5254(7) 0.1418(5) 0.3970(3) 0.0233(14) Uani d . 1 . . C
O111 0.4294(5) 0.2127(3) 0.3715(2) 0.0264(10) Uani d . 1 . . O
C112 0.3652(7) 0.1762(6) 0.3261(3) 0.0309(16) Uani d . 1 . . C
H11A 0.3157 0.1260 0.3478 0.037 Uiso calc . 1 . . H
H11B 0.4370 0.1411 0.2895 0.037 Uiso calc . 1 . . H
C113 0.2660(7) 0.2660(6) 0.3015(3) 0.0381(18) Uani d . 1 . . C
H11C 0.1999 0.2410 0.2831 0.046 Uiso calc . 1 . . H
H11D 0.2126 0.3122 0.3381 0.046 Uiso calc . 1 . . H
O114 0.3359(5) 0.3233(3) 0.2529(2) 0.0325(11) Uani d . 1 . . O
C115 0.3700(7) 0.4076(5) 0.2751(3) 0.0296(15) Uani d . 1 . . C
H11E 0.4466 0.3828 0.2990 0.035 Uiso calc . 1 . . H
H11F 0.2891 0.4511 0.3043 0.035 Uiso calc . 1 . . H
C116 0.4134(8) 0.4680(6) 0.2157(4) 0.0362(17) Uani d . 1 . . C
H11G 0.4391 0.5284 0.2283 0.043 Uiso calc . 1 . . H
H11H 0.4947 0.4241 0.1868 0.043 Uiso calc . 1 . . H
O117 0.2995(4) 0.5014(3) 0.1830(2) 0.0255(10) Uani d . 1 . . O
C118 0.3356(7) 0.5418(5) 0.1198(3) 0.0299(15) Uani d . 1 . . C
H11I 0.3036 0.5074 0.0884 0.036 Uiso calc . 1 . . H
H11J 0.4375 0.5275 0.1072 0.036 Uiso calc . 1 . . H
C119 0.2702(8) 0.6575(5) 0.1179(3) 0.0309(16) Uani d . 1 . . C
H11K 0.2868 0.6837 0.0729 0.037 Uiso calc . 1 . . H
H11L 0.1691 0.6731 0.1342 0.037 Uiso calc . 1 . . H
O120 0.0446(5) -0.2269(4) -0.0175(2) 0.0349(11) Uani d . 1 . . O
C121 0.0781(7) -0.3313(5) -0.0301(4) 0.0303(16) Uani d . 1 . . C
C122 0.0627(7) -0.3985(6) 0.0194(3) 0.0331(16) Uani d . 1 . . C
H122 0.0268 -0.3728 0.0621 0.040 Uiso calc R 1 . . H
C123 0.0976(7) -0.5031(5) 0.0094(4) 0.0354(16) Uani d . 1 . . C
H123 0.0853 -0.5486 0.0451 0.042 Uiso calc R 1 . . H
C124 0.1501(8) -0.5420(6) -0.0518(4) 0.0414(18) Uani d . 1 . . C
H124 0.1730 -0.6142 -0.0589 0.050 Uiso calc R 1 . . H
C125 0.1696(7) -0.4740(6) -0.1038(4) 0.0386(17) Uani d . 1 . . C
H125 0.2080 -0.5005 -0.1463 0.046 Uiso calc R 1 . . H
C126 0.1338(7) -0.3697(6) -0.0940(3) 0.0329(16) Uani d . 1 . . C
O127 0.1450(5) -0.2942(4) -0.1406(2) 0.0435(13) Uani d . 1 . . O
C128 0.1711(9) -0.3312(6) -0.2062(4) 0.0459(19) Uani d . 1 . . C
H12A 0.1050 -0.3704 -0.2105 0.055 Uiso calc . 1 . . H
H12B 0.2663 -0.3767 -0.2181 0.055 Uiso calc . 1 . . H
C129 0.1530(8) -0.2378(7) -0.2484(4) 0.048(2) Uani d . 1 . . C
H12C 0.1495 -0.2582 -0.2921 0.058 Uiso calc . 1 . . H
H12D 0.0628 -0.1889 -0.2309 0.058 Uiso calc . 1 . . H
O130 0.2599(6) -0.1851(4) -0.2545(2) 0.0465(13) Uani d . 1 . . O
C131 0.3809(9) -0.2340(6) -0.2961(4) 0.050(2) Uani d . 1 . . C
H13A 0.3598 -0.2499 -0.3374 0.060 Uiso calc . 1 . . H
H13B 0.4268 -0.2996 -0.2765 0.060 Uiso calc . 1 . . H
C132 0.4757(8) -0.1631(6) -0.3087(4) 0.0460(19) Uani d . 1 . . C
H13C 0.4891 -0.1418 -0.2670 0.055 Uiso calc . 1 . . H
H13D 0.5672 -0.2000 -0.3338 0.055 Uiso calc . 1 . . H
O133 0.4148(5) -0.0727(4) -0.3445(2) 0.0374(12) Uani d . 1 . . O
C134 0.5083(8) -0.0111(6) -0.3632(4) 0.0446(19) Uani d . 1 . . C
H13E 0.5882 -0.0479 -0.3960 0.053 Uiso calc . 1 . . H
H13F 0.5434 0.0021 -0.3252 0.053 Uiso calc . 1 . . H
C135 0.4373(9) 0.0874(7) -0.3904(4) 0.049(2) Uani d . 1 . . C
H13G 0.5054 0.1257 -0.4102 0.059 Uiso calc . 1 . . H
H13H 0.3911 0.0742 -0.4245 0.059 Uiso calc . 1 . . H
O136 0.3370(6) 0.1474(4) -0.3400(2) 0.0467(14) Uani d . 1 . . O
C137 0.2849(8) 0.2518(6) -0.3493(3) 0.0359(17) Uani d . 1 . . C
C138 0.3075(9) 0.3061(6) -0.4066(4) 0.044(2) Uani d . 1 . . C
H138 0.3633 0.2699 -0.4441 0.053 Uiso calc R 1 . . H
C139 0.2521(8) 0.4099(6) -0.4107(4) 0.0423(19) Uani d . 1 . . C
H139 0.2690 0.4450 -0.4508 0.051 Uiso calc R 1 . . H
C140 0.1698(8) 0.4650(7) -0.3556(4) 0.049(2) Uani d . 1 . . C
H140 0.1333 0.5377 -0.3576 0.059 Uiso calc R 1 . . H
C141 0.1424(7) 0.4101(6) -0.2971(4) 0.0405(18) Uani d . 1 . . C
H141 0.0835 0.4460 -0.2601 0.049 Uiso calc R 1 . . H
C142 0.2001(7) 0.3048(5) -0.2931(3) 0.0317(16) Uani d . 1 . . C
O143 0.1702(5) 0.2530(4) -0.2372(2) 0.0346(11) Uani d . 1 . . O
C144 0.2874(7) 0.2100(6) -0.2057(3) 0.0367(17) Uani d . 1 . . C
H14A 0.2736 0.2485 -0.1654 0.044 Uiso calc . 1 . . H
H14B 0.3728 0.2189 -0.2345 0.044 Uiso calc . 1 . . H
C145 0.3049(7) 0.0976(5) -0.1897(3) 0.0310(15) Uani d . 1 . . C
H14C 0.2991 0.0610 -0.2278 0.037 Uiso calc . 1 . . H
H14D 0.3971 0.0668 -0.1789 0.037 Uiso calc . 1 . . H
O146 0.1991(5) 0.0857(3) -0.1359(2) 0.0302(10) Uani d . 1 . . O
C147 0.2221(7) -0.0213(5) -0.1162(3) 0.0306(15) Uani d . 1 . . C
H14E 0.3181 -0.0494 -0.1094 0.037 Uiso calc . 1 . . H
H14F 0.2083 -0.0623 -0.1503 0.037 Uiso calc . 1 . . H
C148 0.1209(8) -0.0283(6) -0.0541(4) 0.0430(19) Uani d . 1 . . C
H14G 0.1497 -0.0972 -0.0339 0.052 Uiso calc . 1 . . H
H14H 0.1202 0.0243 -0.0233 0.052 Uiso calc . 1 . . H
O149 -0.0146(5) -0.0117(4) -0.0673(2) 0.0360(12) Uani d . 1 . . O
C150 -0.1051(7) -0.0587(6) -0.0196(3) 0.0320(16) Uani d . 1 . . C
H15A -0.2026 -0.0209 -0.0197 0.038 Uiso calc . 1 . . H
H15B -0.0871 -0.0522 0.0240 0.038 Uiso calc . 1 . . H
C151 -0.0843(7) -0.1692(5) -0.0330(3) 0.0315(15) Uani d . 1 . . C
H15C -0.1607 -0.1941 -0.0065 0.038 Uiso calc . 1 . . H
H15D -0.0836 -0.1783 -0.0792 0.038 Uiso calc . 1 . . H
O152 0.5288(6) 0.6896(4) 0.5006(2) 0.0449(13) Uani d . 1 . . O
H152 0.5380 0.6881 0.4554 0.054 Uiso d R 1 . . H
C153 0.5041(9) 0.7971(5) 0.5042(4) 0.0408(18) Uani d . 1 . . C
H15E 0.4431 0.8218 0.5455 0.061 Uiso calc R 1 . . H
H15F 0.4601 0.8304 0.4685 0.061 Uiso calc R 1 . . H
H15G 0.5921 0.8142 0.5010 0.061 Uiso calc R 1 . . H
O154 0.8529(5) 0.2933(4) 0.0358(2) 0.0377(12) Uani d . 1 . . O
H154 0.8971 0.2771 -0.0071 0.045 Uiso d R 1 . . H
C155 0.8330(9) 0.2058(6) 0.0733(5) 0.056(3) Uani d . 1 . . C
H15H 0.9120 0.1771 0.0944 0.085 Uiso calc R 1 . . H
H15I 0.8252 0.1537 0.0451 0.085 Uiso calc R 1 . . H
H15J 0.7481 0.2262 0.1062 0.085 Uiso calc R 1 . . H
O156 0.9785(5) 0.2477(4) -0.0858(2) 0.0425(13) Uani d . 1 . . O
H156 1.0545 0.1919 -0.1033 0.051 Uiso d R 1 . . H
C157 0.8756(8) 0.2643(7) -0.1250(4) 0.049(2) Uani d . 1 . . C
H15K 0.8218 0.3368 -0.1225 0.074 Uiso calc R 1 . . H
H15L 0.8139 0.2202 -0.1092 0.074 Uiso calc R 1 . . H
H15M 0.9210 0.2470 -0.1700 0.074 Uiso calc R 1 . . H

loop_
_atom_site_aniso_label
_atom_site_aniso_U_11
_atom_site_aniso_U_22
_atom_site_aniso_U_33
_atom_site_aniso_U_12
_atom_site_aniso_U_13
_atom_site_aniso_U_23
N1 0.030(3) 0.012(3) 0.021(3) -0.003(2) -0.009(2) -0.002(2)
N2 0.034(3) 0.012(3) 0.016(3) -0.005(2) -0.007(2) -0.005(2)
N3 0.027(3) 0.006(2) 0.018(3) -0.001(2) -0.007(2) -0.001(2)
N4 0.023(3) 0.013(3) 0.014(3) -0.002(2) -0.002(2) -0.003(2)
C5 0.028(4) 0.017(3) 0.011(3) -0.003(2) -0.005(2) -0.002(2)
C6 0.018(3) 0.022(3) 0.027(3) -0.002(2) -0.006(3) -0.006(3)
C7 0.025(4) 0.021(3) 0.019(3) -0.003(3) -0.003(2) -0.009(2)
C8 0.044(4) 0.021(4) 0.011(3) -0.007(3) -0.004(3) -0.001(2)
C9 0.039(4) 0.019(3) 0.016(3) -0.006(3) 0.001(3) 0.000(3)
C10 0.026(4) 0.018(3) 0.023(3) -0.009(3) -0.007(3) 0.007(3)
C11 0.027(4) 0.017(3) 0.017(3) -0.004(3) -0.009(3) 0.000(2)
C12 0.021(3) 0.015(3) 0.020(3) -0.006(2) -0.002(2) -0.007(2)
C13 0.026(4) 0.014(3) 0.027(3) -0.003(3) -0.006(3) -0.007(3)
C14 0.034(4) 0.012(3) 0.017(3) -0.002(3) -0.006(3) -0.003(2)
C15 0.021(3) 0.015(3) 0.021(3) -0.005(2) -0.006(2) -0.001(2)
C16 0.023(3) 0.015(3) 0.012(3) -0.003(2) -0.001(2) -0.008(2)
C17 0.024(3) 0.020(3) 0.011(3) -0.006(2) -0.007(2) 0.001(2)
C18 0.023(3) 0.022(3) 0.015(3) -0.004(3) -0.004(2) -0.010(2)
C19 0.026(4) 0.019(3) 0.024(3) -0.005(3) -0.007(3) 0.005(3)
C20 0.020(3) 0.012(3) 0.021(3) -0.003(2) -0.006(2) 0.001(2)
C21 0.027(4) 0.010(3) 0.024(3) -0.004(2) -0.008(3) 0.001(2)
C22 0.029(4) 0.012(3) 0.025(3) -0.010(2) -0.007(3) 0.000(2)
C23 0.028(4) 0.014(3) 0.037(4) -0.005(3) -0.011(3) -0.002(3)
C24 0.026(4) 0.023(3) 0.019(3) -0.006(3) 0.001(3) -0.005(3)
C25 0.023(4) 0.016(3) 0.013(3) -0.004(2) 0.000(2) -0.003(2)
C26 0.033(4) 0.026(4) 0.019(3) -0.011(3) -0.008(3) -0.003(3)
C27 0.021(4) 0.040(4) 0.022(3) -0.007(3) -0.001(3) -0.005(3)
C28 0.023(4) 0.023(4) 0.019(3) -0.007(3) -0.001(3) -0.001(3)
C29 0.023(4) 0.026(4) 0.019(3) -0.006(3) -0.007(3) -0.008(3)
C30 0.023(4) 0.021(3) 0.020(3) -0.006(3) -0.005(3) -0.002(2)
O31 0.017(3) 0.057(3) 0.027(2) -0.010(2) 0.0050(18) -0.027(2)
C32 0.034(4) 0.011(3) 0.011(3) -0.006(3) -0.006(2) 0.001(2)
C33 0.025(4) 0.018(3) 0.021(3) -0.010(3) -0.004(2) 0.002(2)
C34 0.030(4) 0.023(3) 0.017(3) -0.005(3) -0.003(3) -0.004(2)
C35 0.033(4) 0.012(3) 0.026(3) -0.006(3) -0.008(3) 0.003(2)
C36 0.033(4) 0.027(4) 0.026(3) -0.016(3) -0.004(3) -0.001(3)
C37 0.029(4) 0.021(4) 0.027(3) -0.011(3) -0.005(3) -0.003(3)
O38 0.048(3) 0.020(2) 0.036(3) -0.015(2) -0.008(2) 0.009(2)
C39 0.027(4) 0.013(3) 0.015(3) -0.007(2) -0.005(3) 0.000(2)
C40 0.020(3) 0.018(3) 0.020(3) -0.004(2) 0.002(2) -0.007(2)
C41 0.030(4) 0.026(4) 0.020(3) -0.012(3) -0.007(3) -0.004(3)
C42 0.034(4) 0.024(4) 0.013(3) -0.006(3) 0.004(3) -0.007(3)
C43 0.015(3) 0.035(4) 0.032(4) -0.009(3) -0.005(3) -0.003(3)
C44 0.031(4) 0.020(3) 0.018(3) -0.006(3) -0.006(3) -0.009(2)
O45 0.028(3) 0.069(4) 0.022(2) -0.019(2) 0.003(2) -0.020(2)
C46 0.028(4) 0.012(3) 0.020(3) -0.007(2) -0.009(3) 0.000(2)
C47 0.022(3) 0.020(3) 0.025(3) -0.009(3) -0.004(3) -0.004(3)
C48 0.029(4) 0.014(3) 0.027(3) -0.006(3) -0.006(3) 0.001(3)
C49 0.035(4) 0.013(3) 0.022(3) -0.008(3) -0.002(3) -0.005(2)
C50 0.020(4) 0.022(3) 0.035(4) -0.007(3) -0.005(3) -0.002(3)
C51 0.024(4) 0.020(3) 0.029(3) -0.008(3) -0.011(3) -0.001(3)
O52 0.034(3) 0.021(2) 0.031(2) -0.010(2) 0.0020(19) 0.0055(19)
Zn53 0.0215(4) 0.0152(3) 0.0188(3) -0.0046(3) -0.0034(3) -0.0024(3)
O54 0.030(3) 0.034(3) 0.030(2) -0.011(2) -0.014(2) -0.0002(19)
O56 0.036(3) 0.020(2) 0.030(3) -0.004(2) -0.011(2) 0.0011(19)
C57 0.031(4) 0.016(3) 0.027(3) -0.006(3) 0.000(3) 0.000(3)
C58 0.029(4) 0.034(4) 0.034(4) -0.008(3) 0.001(3) 0.009(3)
C59 0.029(4) 0.031(4) 0.046(5) -0.004(3) 0.007(3) 0.009(3)
C60 0.038(5) 0.021(4) 0.066(6) -0.006(3) 0.017(4) 0.001(4)
C61 0.034(4) 0.028(4) 0.050(5) -0.013(3) 0.010(3) -0.007(3)
C62 0.031(4) 0.024(4) 0.040(4) -0.013(3) 0.006(3) -0.001(3)
O63 0.031(3) 0.030(3) 0.034(3) -0.011(2) -0.008(2) -0.009(2)
C64 0.040(5) 0.053(5) 0.027(4) -0.028(4) 0.007(3) -0.020(3)
C65 0.064(6) 0.059(5) 0.027(4) -0.046(5) -0.015(4) 0.011(4)
O66 0.080(5) 0.057(4) 0.039(3) -0.034(3) -0.014(3) -0.003(3)
C67 0.041(5) 0.078(7) 0.039(4) -0.027(4) -0.002(4) -0.018(4)
C68 0.055(6) 0.039(5) 0.095(7) -0.008(4) -0.033(5) 0.002(5)
O69 0.035(3) 0.022(3) 0.069(4) -0.001(2) -0.014(3) 0.013(2)
C70 0.048(5) 0.030(4) 0.038(4) -0.017(3) 0.010(3) -0.006(3)
C71 0.047(5) 0.034(4) 0.020(3) -0.027(3) 0.001(3) -0.003(3)
O72 0.030(3) 0.020(2) 0.030(2) -0.0079(19) -0.0033(19) -0.0009(19)
C73 0.024(4) 0.022(4) 0.016(3) -0.009(3) 0.005(2) 0.000(2)
C74 0.037(4) 0.026(4) 0.019(3) -0.016(3) -0.006(3) 0.005(3)
C75 0.032(4) 0.037(4) 0.022(3) -0.006(3) -0.006(3) 0.007(3)
C76 0.035(4) 0.023(4) 0.033(4) -0.011(3) -0.006(3) 0.004(3)
C77 0.037(4) 0.029(4) 0.026(4) -0.013(3) -0.010(3) -0.002(3)
C78 0.021(4) 0.027(4) 0.017(3) -0.005(3) 0.000(2) 0.003(3)
O79 0.022(2) 0.031(3) 0.025(2) -0.0050(19) -0.0082(18) -0.0005(19)
C80 0.039(4) 0.035(4) 0.038(4) -0.016(3) -0.017(3) 0.010(3)
C81 0.044(5) 0.040(5) 0.044(4) -0.017(4) -0.022(4) 0.014(3)
O82 0.051(3) 0.031(3) 0.020(2) -0.020(2) -0.010(2) 0.0061(19)
C83 0.039(4) 0.026(4) 0.022(3) -0.007(3) -0.014(3) -0.006(3)
C84 0.029(4) 0.032(4) 0.030(4) -0.015(3) -0.016(3) 0.002(3)
O85 0.034(3) 0.028(3) 0.026(2) -0.010(2) -0.012(2) 0.0001(19)
C86 0.043(4) 0.021(4) 0.030(4) -0.005(3) -0.009(3) 0.001(3)
C87 0.033(4) 0.030(4) 0.027(4) -0.012(3) -0.014(3) 0.004(3)
O88 0.029(3) 0.026(3) 0.032(3) -0.008(2) -0.011(2) -0.003(2)
C89 0.023(4) 0.028(4) 0.024(3) -0.008(3) -0.004(3) 0.003(3)
C90 0.042(4) 0.022(4) 0.032(4) -0.005(3) -0.009(3) 0.000(3)
C91 0.035(4) 0.031(4) 0.042(4) -0.003(3) -0.005(3) 0.016(3)
C92 0.050(5) 0.020(4) 0.037(4) -0.013(3) 0.002(3) 0.004(3)
C93 0.031(4) 0.033(4) 0.035(4) -0.013(3) -0.003(3) -0.005(3)
C94 0.022(4) 0.022(4) 0.027(3) -0.001(3) -0.002(3) -0.005(3)
O95 0.032(3) 0.029(3) 0.024(2) -0.010(2) -0.0070(19) -0.0029(19)
C96 0.035(4) 0.034(4) 0.024(3) -0.015(3) 0.001(3) -0.011(3)
C97 0.048(5) 0.052(5) 0.020(3) -0.028(4) -0.010(3) 0.011(3)
O98 0.046(3) 0.048(3) 0.033(3) -0.014(3) -0.007(2) -0.009(2)
C99 0.038(4) 0.035(4) 0.043(4) -0.015(3) -0.010(3) -0.018(3)
C100 0.044(5) 0.042(4) 0.032(4) -0.017(3) -0.014(3) 0.003(3)
O101 0.025(3) 0.029(3) 0.059(3) -0.004(2) -0.009(2) 0.007(2)
C102 0.048(5) 0.038(4) 0.037(4) -0.021(4) -0.004(3) -0.004(3)
C103 0.030(4) 0.037(4) 0.021(3) -0.009(3) -0.006(3) -0.007(3)
O104 0.036(3) 0.024(3) 0.025(2) -0.009(2) -0.005(2) -0.0060(19)
C105 0.030(4) 0.019(3) 0.017(3) -0.006(3) -0.001(3) 0.002(2)
C106 0.040(4) 0.036(4) 0.019(3) -0.016(3) -0.006(3) 0.007(3)
C107 0.044(5) 0.020(4) 0.036(4) -0.006(3) -0.012(3) 0.015(3)
C108 0.049(5) 0.018(4) 0.038(4) -0.009(3) -0.008(3) 0.003(3)
C109 0.033(4) 0.031(4) 0.030(4) -0.018(3) -0.004(3) -0.006(3)
C110 0.027(4) 0.027(4) 0.016(3) -0.012(3) 0.001(3) -0.001(3)
O111 0.029(3) 0.023(3) 0.028(2) -0.0056(19) -0.0077(19) -0.0049(19)
C112 0.030(4) 0.039(4) 0.032(4) -0.023(3) -0.008(3) 0.004(3)
C113 0.034(4) 0.060(5) 0.032(4) -0.027(4) -0.016(3) 0.015(3)
O114 0.054(3) 0.028(3) 0.021(2) -0.019(2) -0.009(2) -0.0017(19)
C115 0.032(4) 0.036(4) 0.026(3) -0.012(3) -0.014(3) 0.000(3)
C116 0.033(4) 0.033(4) 0.048(4) -0.012(3) -0.015(3) -0.001(3)
O117 0.026(3) 0.028(3) 0.025(2) -0.0080(19) -0.0091(18) 0.0037(18)
C118 0.041(4) 0.028(4) 0.022(3) -0.012(3) -0.006(3) -0.002(3)
C119 0.047(5) 0.037(4) 0.014(3) -0.015(3) -0.013(3) -0.002(3)
O120 0.033(3) 0.028(3) 0.046(3) -0.006(2) -0.016(2) 0.000(2)
C121 0.024(4) 0.019(4) 0.052(4) -0.007(3) -0.017(3) 0.003(3)
C122 0.019(4) 0.046(5) 0.037(4) -0.016(3) -0.006(3) 0.009(3)
C123 0.022(4) 0.034(4) 0.045(4) -0.004(3) -0.003(3) 0.005(3)
C124 0.033(4) 0.032(4) 0.056(5) -0.008(3) -0.004(3) 0.004(4)
C125 0.030(4) 0.035(4) 0.048(4) -0.004(3) -0.009(3) 0.000(3)
C126 0.030(4) 0.040(4) 0.035(4) -0.017(3) -0.013(3) 0.010(3)
O127 0.046(3) 0.041(3) 0.044(3) -0.011(2) -0.008(2) -0.006(2)
C128 0.057(6) 0.044(5) 0.037(4) -0.019(4) -0.004(4) 0.003(3)
C129 0.039(5) 0.065(6) 0.045(4) -0.014(4) -0.017(4) 0.000(4)
O130 0.053(4) 0.041(3) 0.045(3) -0.015(3) -0.004(3) -0.003(2)
C131 0.059(6) 0.032(4) 0.044(5) 0.002(4) 0.004(4) -0.001(4)
C132 0.032(5) 0.043(5) 0.060(5) -0.005(3) -0.010(4) -0.003(4)
O133 0.030(3) 0.038(3) 0.044(3) -0.006(2) -0.009(2) -0.002(2)
C134 0.038(5) 0.041(5) 0.055(5) -0.014(4) -0.001(4) -0.013(4)
C135 0.047(5) 0.056(6) 0.034(4) -0.007(4) 0.010(3) -0.013(4)
O136 0.060(4) 0.031(3) 0.037(3) -0.002(2) 0.007(2) 0.000(2)
C137 0.035(4) 0.042(4) 0.029(4) -0.010(3) -0.005(3) 0.003(3)
C138 0.052(5) 0.048(5) 0.044(5) -0.025(4) -0.018(4) 0.007(4)
C139 0.041(5) 0.048(5) 0.046(5) -0.024(4) -0.017(4) 0.022(4)
C140 0.029(5) 0.045(5) 0.076(6) -0.006(4) -0.023(4) 0.012(4)
C141 0.025(4) 0.049(5) 0.046(4) -0.011(3) -0.004(3) 0.006(4)
C142 0.027(4) 0.033(4) 0.038(4) -0.009(3) -0.010(3) -0.003(3)
O143 0.029(3) 0.041(3) 0.032(3) -0.011(2) -0.001(2) 0.004(2)
C144 0.030(4) 0.050(5) 0.037(4) -0.024(3) -0.008(3) 0.009(3)
C145 0.028(4) 0.040(4) 0.024(3) -0.009(3) -0.008(3) 0.006(3)
O146 0.033(3) 0.030(3) 0.031(2) -0.015(2) -0.005(2) 0.0041(19)
C147 0.035(4) 0.022(4) 0.037(4) -0.007(3) -0.016(3) 0.006(3)
C148 0.057(5) 0.048(5) 0.042(4) -0.033(4) -0.029(4) 0.017(4)
O149 0.038(3) 0.041(3) 0.038(3) -0.018(2) -0.019(2) 0.013(2)
C150 0.026(4) 0.037(4) 0.030(4) -0.010(3) -0.001(3) 0.005(3)
C151 0.030(4) 0.031(4) 0.033(4) -0.006(3) -0.008(3) 0.002(3)
O152 0.060(4) 0.034(3) 0.040(3) -0.011(2) -0.012(3) 0.006(2)
C153 0.056(5) 0.028(4) 0.044(4) -0.016(4) -0.018(4) 0.001(3)
O154 0.040(3) 0.035(3) 0.038(3) -0.012(2) -0.008(2) 0.010(2)
C155 0.052(6) 0.045(5) 0.085(7) -0.023(4) -0.042(5) 0.040(5)
O156 0.035(3) 0.042(3) 0.047(3) -0.004(2) -0.005(2) -0.010(2)
C157 0.037(5) 0.054(5) 0.060(5) -0.009(4) -0.014(4) -0.019(4)

loop_
_atom_type_symbol
_atom_type_description
_atom_type_scat_dispersion_real
_atom_type_scat_dispersion_imag
_atom_type_scat_source
C C 0.0033 0.0016 'International Tables Vol C Tables 4.2.6.8 and 6.1.1.4'
H H 0.0000 0.0000 'International Tables Vol C Tables 4.2.6.8 and 6.1.1.4'
N N 0.0061 0.0033 'International Tables Vol C Tables 4.2.6.8 and 6.1.1.4'
O O 0.0106 0.0060 'International Tables Vol C Tables 4.2.6.8 and 6.1.1.4'
Zn Zn 0.2839 1.4301 'International Tables Vol C Tables 4.2.6.8 and 6.1.1.4'

loop_
_geom_angle_atom_site_label_1
_geom_angle_atom_site_label_2
_geom_angle_atom_site_label_3
_geom_angle
C10 N1 C7 106.0(5)
C10 N1 Zn53 126.7(4)
C7 N1 Zn53 125.8(4)
C12 N2 C15 106.2(5)
C12 N2 Zn53 126.6(4)
C15 N2 Zn53 126.7(4)
C20 N3 C17 106.0(5)
C20 N3 Zn53 126.6(4)
C17 N3 Zn53 127.1(4)
C5 N4 C22 107.5(5)
C5 N4 Zn53 124.8(4)
C22 N4 Zn53 127.5(4)
N4 C5 C6 126.8(5)
N4 C5 C24 108.7(5)
C6 C5 C24 124.5(5)
C5 C6 C7 126.0(6)
C5 C6 C25 117.2(5)
C7 C6 C25 116.8(5)
C6 C7 N1 124.0(6)
C6 C7 C8 126.5(5)
N1 C7 C8 109.3(5)
C9 C8 C7 107.4(5)
C9 C8 H8 126.3
C7 C8 H8 126.3
C8 C9 C10 108.1(6)
C8 C9 H9 125.9
C10 C9 H9 125.9
N1 C10 C11 125.6(6)
N1 C10 C9 109.2(5)
C11 C10 C9 125.3(5)
C10 C11 C12 125.0(5)
C10 C11 C32 117.4(5)
C12 C11 C32 117.5(5)
N2 C12 C11 125.7(5)
N2 C12 C13 110.0(5)
C11 C12 C13 124.4(6)
C14 C13 C12 106.9(5)
C14 C13 H13 126.5
C12 C13 H13 126.5
C13 C14 C15 106.8(5)
C13 C14 H14 126.6
C15 C14 H14 126.6
N2 C15 C16 125.5(5)
N2 C15 C14 110.0(5)
C16 C15 C14 124.5(5)
C17 C16 C15 125.6(5)
C17 C16 C39 116.3(5)
C15 C16 C39 118.0(5)
N3 C17 C16 125.0(5)
N3 C17 C18 110.0(5)
C16 C17 C18 125.0(5)
C19 C18 C17 107.5(5)
C19 C18 H18 126.2
C17 C18 H18 126.2
C18 C19 C20 106.7(5)
C18 C19 H19 126.6
C20 C19 H19 126.6
N3 C20 C21 125.9(5)
N3 C20 C19 109.7(5)
C21 C20 C19 124.5(5)
C22 C21 C20 125.1(5)
C22 C21 C46 119.0(5)
C20 C21 C46 115.8(5)
N4 C22 C21 125.7(5)
N4 C22 C23 109.7(5)
C21 C22 C23 124.6(5)
C24 C23 C22 106.6(5)
C24 C23 H23 126.7
C22 C23 H23 126.7
C23 C24 C5 107.5(5)
C23 C24 H24 126.3
C5 C24 H24 126.3
C30 C25 C26 117.8(6)
C30 C25 C6 120.2(6)
C26 C25 C6 121.9(5)
C27 C26 C25 121.3(6)
C27 C26 H26 119.4
C25 C26 H26 119.4
C26 C27 C28 119.8(6)
C26 C27 H27 120.1
C28 C27 H27 120.1
O31 C28 C29 122.8(5)
O31 C28 C27 117.1(6)
C29 C28 C27 120.2(6)
C28 C29 C30 119.9(6)
C28 C29 H29 120.1
C30 C29 H29 120.1
C29 C30 C25 121.1(6)
C29 C30 H30 119.5
C25 C30 H30 119.5
C28 O31 H31 94.0
C37 C32 C33 118.1(6)
C37 C32 C11 122.1(6)
C33 C32 C11 119.9(5)
C34 C33 C32 120.1(6)
C34 C33 H33 119.9
C32 C33 H33 119.9
C35 C34 C33 120.8(6)
C35 C34 H34 119.6
C33 C34 H34 119.6
C34 C35 O38 123.3(6)
C34 C35 C36 119.6(6)
O38 C35 C36 117.1(6)
C35 C36 C37 120.6(6)
C35 C36 H36 119.7
C37 C36 H36 119.7
C36 C37 C32 120.7(6)
C36 C37 H37 119.6
C32 C37 H37 119.6
C35 O38 H38 113.8
C44 C39 C40 119.1(6)
C44 C39 C16 120.6(5)
C40 C39 C16 120.4(6)
C39 C40 C41 121.5(6)
C39 C40 H40 119.3
C41 C40 H40 119.3
C42 C41 C40 118.9(6)
C42 C41 H41 120.6
C40 C41 H41 120.6
O45 C42 C41 122.2(6)
O45 C42 C43 117.4(6)
C41 C42 C43 120.4(6)
C44 C43 C42 118.6(6)
C44 C43 H43 120.7
C42 C43 H43 120.7
C39 C44 C43 121.6(6)
C39 C44 H44 119.2
C43 C44 H44 119.2
C42 O45 H45 107.8
C47 C46 C51 119.2(6)
C47 C46 C21 119.3(6)
C51 C46 C21 121.4(5)
C46 C47 C48 120.8(6)
C46 C47 H47 119.6
C48 C47 H47 119.6
C49 C48 C47 118.5(6)
C49 C48 H48 120.8
C47 C48 H48 120.8
C50 C49 O52 117.3(6)
C50 C49 C48 121.9(6)
O52 C49 C48 120.9(6)
C49 C50 C51 118.7(6)
C49 C50 H50 120.6
C51 C50 H50 120.6
C50 C51 C46 120.8(6)
C50 C51 H51 119.6
C46 C51 H51 119.6
C49 O52 H52 112.6
N1 Zn53 N2 88.46(19)
N1 Zn53 N4 89.46(18)
N2 Zn53 N4 162.08(19)
N1 Zn53 N3 160.60(19)
N2 Zn53 N3 88.18(19)
N4 Zn53 N3 87.90(18)
N1 Zn53 O54 92.14(19)
N2 Zn53 O54 99.05(19)
N4 Zn53 O54 98.82(18)
N3 Zn53 O54 107.26(18)
C55 O54 Zn53 120.3(6)
C55 O54 H54 110.1
Zn53 O54 H54 126.4
O54 C55 H55A 109.5
O54 C55 H55B 109.5
H55A C55 H55B 109.5
O54 C55 H55C 109.5
H55A C55 H55C 109.5
H55B C55 H55C 109.5
C57 O56 C87 116.6(5)
C58 C57 O56 124.3(6)
C58 C57 C62 120.5(6)
O56 C57 C62 115.2(6)
C57 C58 C59 120.1(7)
C57 C58 H58 119.9
C59 C58 H58 119.9
C58 C59 C60 120.0(7)
C58 C59 H59 120.0
C60 C59 H59 120.0
C61 C60 C59 120.6(7)
C61 C60 H60 119.7
C59 C60 H60 119.7
C60 C61 C62 120.5(8)
C60 C61 H61 119.8
C62 C61 H61 119.8
O63 C62 C61 125.1(7)
O63 C62 C57 116.5(6)
C61 C62 C57 118.3(7)
C62 O63 C64 117.7(6)
O63 C64 C65 108.9(6)
O63 C64 H64A 109.9
C65 C64 H64A 109.9
O63 C64 H64B 109.9
C65 C64 H64B 109.9
H64A C64 H64B 108.3
O66 C65 C64 118.6(7)
O66 C65 H65A 107.7
C64 C65 H65A 107.7
O66 C65 H65B 107.7
C64 C65 H65B 107.7
H65A C65 H65B 107.1
C65 O66 C67 113.0(6)
C68 C67 O66 108.5(7)
C68 C67 H67A 110.0
O66 C67 H67A 110.0
C68 C67 H67B 110.0
O66 C67 H67B 110.0
H67A C67 H67B 108.4
O69 C68 C67 110.2(9)
O69 C68 H68A 109.6
C67 C68 H68A 109.7
O69 C68 H68B 109.6
C67 C68 H68B 109.6
H68A C68 H68B 108.1
C68 O69 C70 108.4(7)
O69 C70 C71 109.9(5)
O69 C70 H70A 109.7
C71 C70 H70A 109.7
O69 C70 H70B 109.7
C71 C70 H70B 109.7
H70A C70 H70B 108.2
O72 C71 C70 109.6(6)
O72 C71 H71A 109.8
C70 C71 H71A 109.8
O72 C71 H71B 109.8
C70 C71 H71B 109.8
H71A C71 H71B 108.2
C73 O72 C71 116.2(5)
O72 C73 C74 123.8(5)
O72 C73 C78 116.4(5)
C74 C73 C78 119.8(6)
C75 C74 C73 119.6(6)
C75 C74 H74 120.2
C73 C74 H74 120.2
C76 C75 C74 120.9(6)
C76 C75 H75 119.5
C74 C75 H75 119.5
C75 C76 C77 119.5(6)
C75 C76 H76 120.2
C77 C76 H76 120.2
C78 C77 C76 120.6(6)
C78 C77 H77 119.7
C76 C77 H77 119.7
C77 C78 O79 124.6(6)
C77 C78 C73 119.5(6)
O79 C78 C73 115.8(5)
C78 O79 C80 115.9(5)
O79 C80 C81 106.7(6)
O79 C80 H80A 110.4
C81 C80 H80A 110.4
O79 C80 H80B 110.4
C81 C80 H80B 110.4
H80A C80 H80B 108.6
O82 C81 C80 111.7(6)
O82 C81 H81A 109.3
C80 C81 H81A 109.3
O82 C81 H81B 109.3
C80 C81 H81B 109.3
H81A C81 H81B 107.9
C81 O82 C83 116.2(5)
O82 C83 C84 107.6(5)
O82 C83 H83A 110.2
C84 C83 H83A 110.2
O82 C83 H83B 110.2
C84 C83 H83B 110.2
H83A C83 H83B 108.5
O85 C84 C83 107.3(5)
O85 C84 H84A 110.3
C83 C84 H84A 110.3
O85 C84 H84B 110.3
C83 C84 H84B 110.3
H84A C84 H84B 108.5
C84 O85 C86 114.4(5)
O85 C86 C87 112.4(6)
O85 C86 H86A 109.1
C87 C86 H86A 109.1
O85 C86 H86B 109.1
C87 C86 H86B 109.1
H86A C86 H86B 107.9
O56 C87 C86 108.8(5)
O56 C87 H87A 109.9
C86 C87 H87A 109.9
O56 C87 H87B 109.9
C86 C87 H87B 109.9
H87A C87 H87B 108.3
C89 O88 C119 116.6(5)
O88 C89 C90 124.6(6)
O88 C89 C94 115.4(5)
C90 C89 C94 120.0(6)
C89 C90 C91 119.6(6)
C89 C90 H90 120.2
C91 C90 H90 120.2
C92 C91 C90 120.2(7)
C92 C91 H91 119.9
C90 C91 H91 119.9
C93 C92 C91 119.7(7)
C93 C92 H92 120.1
C91 C92 H92 120.1
C92 C93 C94 120.8(6)
C92 C93 H93 119.6
C94 C93 H93 119.6
O95 C94 C93 123.9(6)
O95 C94 C89 116.5(5)
C93 C94 C89 119.6(6)
C94 O95 C96 117.4(5)
O95 C96 C97 108.4(5)
O95 C96 H96A 110.0
C97 C96 H96A 110.0
O95 C96 H96B 110.0
C97 C96 H96B 110.0
H96A C96 H96B 108.4
O98 C97 C96 114.5(6)
O98 C97 H97A 108.6
C96 C97 H97A 108.6
O98 C97 H97B 108.6
C96 C97 H97B 108.6
H97A C97 H97B 107.6
C97 O98 C99 114.1(5)
C100 C99 O98 108.8(6)
C100 C99 H99A 109.9
O98 C99 H99A 109.9
C100 C99 H99B 109.9
O98 C99 H99B 109.9
H99A C99 H99B 108.3
O101 C100 C99 108.0(6)
O101 C100 H10A 110.1
C99 C100 H10A 110.1
O101 C100 H10B 110.1
C99 C100 H10B 110.1
H10A C100 H10B 108.4
C100 O101 C102 112.3(6)
O101 C102 C103 113.9(6)
O101 C102 H10C 108.8
C103 C102 H10C 108.8
O101 C102 H10D 108.8
C103 C102 H10D 108.8
H10C C102 H10D 107.7
C102 C103 O104 109.8(5)
C102 C103 H10E 109.7
O104 C103 H10E 109.7
C102 C103 H10F 109.7
O104 C103 H10F 109.7
H10E C103 H10F 108.2
C105 O104 C103 114.6(5)
O104 C105 C106 125.3(6)
O104 C105 C110 115.2(5)
C106 C105 C110 119.5(6)
C105 C106 C107 120.9(6)
C105 C106 H106 119.5
C107 C106 H106 119.5
C108 C107 C106 119.4(6)
C108 C107 H107 120.3
C106 C107 H107 120.3
C109 C108 C107 121.1(7)
C109 C108 H108 119.4
C107 C108 H108 119.4
C108 C109 C110 121.2(6)
C108 C109 H109 119.4
C110 C109 H109 119.4
O111 C110 C109 125.8(6)
O111 C110 C105 116.3(5)
C109 C110 C105 117.8(6)
C110 O111 C112 116.9(5)
O111 C112 C113 109.0(6)
O111 C112 H11A 109.9
C113 C112 H11A 109.9
O111 C112 H11B 109.9
C113 C112 H11B 109.9
H11A C112 H11B 108.3
O114 C113 C112 111.7(6)
O114 C113 H11C 109.3
C112 C113 H11C 109.3
O114 C113 H11D 109.3
C112 C113 H11D 109.3
H11C C113 H11D 107.9
C115 O114 C113 116.0(5)
O114 C115 C116 106.3(5)
O114 C115 H11E 110.5
C116 C115 H11E 110.5
O114 C115 H11F 110.5
C116 C115 H11F 110.5
H11E C115 H11F 108.7
O117 C116 C115 108.1(6)
O117 C116 H11G 110.1
C115 C116 H11G 110.1
O117 C116 H11H 110.1
C115 C116 H11H 110.1
H11G C116 H11H 108.4
C118 O117 C116 113.5(5)
O117 C118 C119 110.6(5)
O117 C118 H11I 109.5
C119 C118 H11I 109.5
O117 C118 H11J 109.5
C119 C118 H11J 109.5
H11I C118 H11J 108.1
O88 C119 C118 107.9(5)
O88 C119 H11K 110.1
C118 C119 H11K 110.1
O88 C119 H11L 110.1
C118 C119 H11L 110.1
H11K C119 H11L 108.4
C121 O120 C151 114.1(5)
C122 C121 O120 119.6(7)
C122 C121 C126 119.3(6)
O120 C121 C126 121.1(6)
C121 C122 C123 121.7(7)
C121 C122 H122 119.2
C123 C122 H122 119.2
C124 C123 C122 120.2(7)
C124 C123 H123 119.9
C122 C123 H123 119.9
C123 C124 C125 119.2(7)
C123 C124 H124 120.4
C125 C124 H124 120.4
C126 C125 C124 120.5(7)
C126 C125 H125 119.7
C124 C125 H125 119.7
C125 C126 O127 126.7(7)
C125 C126 C121 119.1(6)
O127 C126 C121 114.3(6)
C126 O127 C128 113.6(6)
O127 C128 C129 106.1(6)
O127 C128 H12A 110.5
C129 C128 H12A 110.5
O127 C128 H12B 110.5
C129 C128 H12B 110.5
H12A C128 H12B 108.7
O130 C129 C128 114.8(6)
O130 C129 H12C 108.6
C128 C129 H12C 108.5
O130 C129 H12D 108.6
C128 C129 H12D 108.6
H12C C129 H12D 107.5
C131 O130 C129 113.0(6)
O130 C131 C132 108.6(6)
O130 C131 H13A 110.0
C132 C131 H13A 110.0
O130 C131 H13B 110.0
C132 C131 H13B 110.0
H13A C131 H13B 108.3
O133 C132 C131 109.5(6)
O133 C132 H13C 109.8
C131 C132 H13C 109.8
O133 C132 H13D 109.8
C131 C132 H13D 109.8
H13C C132 H13D 108.2
C134 O133 C132 110.5(6)
O133 C134 C135 109.5(7)
O133 C134 H13E 109.8
C135 C134 H13E 109.8
O133 C134 H13F 109.8
C135 C134 H13F 109.8
H13E C134 H13F 108.2
O136 C135 C134 109.3(6)
O136 C135 H13G 109.8
C134 C135 H13G 109.8
O136 C135 H13H 109.8
C134 C135 H13H 109.8
H13G C135 H13H 108.3
C137 O136 C135 119.5(6)
O136 C137 C138 126.4(7)
O136 C137 C142 114.1(6)
C138 C137 C142 119.6(7)
C139 C138 C137 122.0(8)
C139 C138 H138 119.0
C137 C138 H138 119.0
C138 C139 C140 119.9(7)
C138 C139 H139 120.1
C140 C139 H139 120.1
C139 C140 C141 118.8(7)
C139 C140 H140 120.6
C141 C140 H140 120.6
C142 C141 C140 120.9(7)
C142 C141 H141 119.5
C140 C141 H141 119.5
O143 C142 C141 120.2(6)
O143 C142 C137 120.9(6)
C141 C142 C137 118.8(7)
C142 O143 C144 114.4(5)
O143 C144 C145 111.9(5)
O143 C144 H14A 109.2
C145 C144 H14A 109.2
O143 C144 H14B 109.2
C145 C144 H14B 109.2
H14A C144 H14B 107.9
O146 C145 C144 109.8(6)
O146 C145 H14C 109.7
C144 C145 H14C 109.7
O146 C145 H14D 109.7
C144 C145 H14D 109.7
H14C C145 H14D 108.2
C145 O146 C147 110.4(5)
O146 C147 C148 108.5(6)
O146 C147 H14E 110.0
C148 C147 H14E 110.0
O146 C147 H14F 110.0
C148 C147 H14F 110.0
H14E C147 H14F 108.4
O149 C148 C147 109.8(5)
O149 C148 H14G 109.7
C147 C148 H14G 109.7
O149 C148 H14H 109.7
C147 C148 H14H 109.7
H14G C148 H14H 108.2
C148 O149 C150 113.9(5)
O149 C150 C151 112.3(6)
O149 C150 H15A 109.1
C151 C150 H15A 109.1
O149 C150 H15B 109.1
C151 C150 H15B 109.1
H15A C150 H15B 107.9
O120 C151 C150 108.7(5)
O120 C151 H15C 110.0
C150 C151 H15C 110.0
O120 C151 H15D 110.0
C150 C151 H15D 110.0
H15C C151 H15D 108.3
C153 O152 H152 95.4
O152 C153 H15E 109.5
O152 C153 H15F 109.5
H15E C153 H15F 109.5
O152 C153 H15G 109.5
H15E C153 H15G 109.5
H15F C153 H15G 109.5
C155 O154 H154 113.0
O154 C155 H15H 109.5
O154 C155 H15I 109.5
H15H C155 H15I 109.5
O154 C155 H15J 109.5
H15H C155 H15J 109.5
H15I C155 H15J 109.5
C157 O156 H156 108.7
O156 C157 H15K 109.5
O156 C157 H15L 109.5
H15K C157 H15L 109.5
O156 C157 H15M 109.5
H15K C157 H15M 109.5
H15L C157 H15M 109.5

loop_
_geom_bond_atom_site_label_1
_geom_bond_atom_site_label_2
_geom_bond_site_symmetry_2
_geom_bond_distance
_geom_bond_publ_flag
N1 C10 . 1.381(8) ?
N1 C7 . 1.406(8) ?
N1 Zn53 . 2.047(5) y
N2 C12 . 1.358(8) ?
N2 C15 . 1.376(8) ?
N2 Zn53 . 2.068(5) y
N3 C20 . 1.377(7) ?
N3 C17 . 1.380(7) ?
N3 Zn53 . 2.081(5) y
N4 C5 . 1.370(7) ?
N4 C22 . 1.373(7) ?
N4 Zn53 . 2.081(5) y
C5 C6 . 1.396(9) ?
C5 C24 . 1.454(8) ?
C6 C7 . 1.405(8) ?
C6 C25 . 1.494(8) ?
C7 C8 . 1.437(9) ?
C8 C9 . 1.345(9) ?
C8 H8 . 0.9500 ?
C9 C10 . 1.447(9) ?
C9 H9 . 0.9500 ?
C10 C11 . 1.384(8) ?
C11 C12 . 1.414(8) ?
C11 C32 . 1.492(8) ?
C12 C13 . 1.454(8) ?
C13 C14 . 1.347(9) ?
C13 H13 . 0.9500 ?
C14 C15 . 1.444(8) ?
C14 H14 . 0.9500 ?
C15 C16 . 1.411(8) ?
C16 C17 . 1.399(8) ?
C16 C39 . 1.499(8) ?
C17 C18 . 1.430(9) ?
C18 C19 . 1.354(9) ?
C18 H18 . 0.9500 ?
C19 C20 . 1.450(9) ?
C19 H19 . 0.9500 ?
C20 C21 . 1.416(8) ?
C21 C22 . 1.388(9) ?
C21 C46 . 1.506(8) ?
C22 C23 . 1.444(9) ?
C23 C24 . 1.363(9) ?
C23 H23 . 0.9500 ?
C24 H24 . 0.9500 ?
C25 C30 . 1.393(8) ?
C25 C26 . 1.407(9) ?
C26 C27 . 1.366(9) ?
C26 H26 . 0.9500 ?
C27 C28 . 1.394(9) ?
C27 H27 . 0.9500 ?
C28 O31 . 1.373(7) ?
C28 C29 . 1.378(9) ?
C29 C30 . 1.383(8) ?
C29 H29 . 0.9500 ?
C30 H30 . 0.9500 ?
O31 H31 . 0.7805 ?
C32 C37 . 1.388(9) ?
C32 C33 . 1.417(8) ?
C33 C34 . 1.377(9) ?
C33 H33 . 0.9500 ?
C34 C35 . 1.374(9) ?
C34 H34 . 0.9500 ?
C35 O38 . 1.377(7) ?
C35 C36 . 1.380(9) ?
C36 C37 . 1.380(9) ?
C36 H36 . 0.9500 ?
C37 H37 . 0.9500 ?
O38 H38 . 0.9649 ?
C39 C44 . 1.371(9) ?
C39 C40 . 1.372(8) ?
C40 C41 . 1.405(9) ?
C40 H40 . 0.9500 ?
C41 C42 . 1.379(9) ?
C41 H41 . 0.9500 ?
C42 O45 . 1.354(7) ?
C42 C43 . 1.407(9) ?
C43 C44 . 1.394(9) ?
C43 H43 . 0.9500 ?
C44 H44 . 0.9500 ?
O45 H45 . 0.9505 ?
C46 C47 . 1.378(9) ?
C46 C51 . 1.400(9) ?
C47 C48 . 1.409(9) ?
C47 H47 . 0.9500 ?
C48 C49 . 1.388(9) ?
C48 H48 . 0.9500 ?
C49 C50 . 1.379(9) ?
C49 O52 . 1.383(7) ?
C50 C51 . 1.398(9) ?
C50 H50 . 0.9500 ?
C51 H51 . 0.9500 ?
O52 H52 . 0.9518 ?
Zn53 O54 . 2.123(4) y
O54 C55 . 1.654(13) ?
O54 H54 . 0.9440 ?
C55 H55A . 0.9800 ?
C55 H55B . 0.9800 ?
C55 H55C . 0.9800 ?
O56 C57 . 1.375(8) ?
O56 C87 . 1.411(8) ?
C57 C58 . 1.372(10) ?
C57 C62 . 1.419(10) ?
C58 C59 . 1.378(10) ?
C58 H58 . 0.9500 ?
C59 C60 . 1.398(12) ?
C59 H59 . 0.9500 ?
C60 C61 . 1.362(12) ?
C60 H60 . 0.9500 ?
C61 C62 . 1.400(10) ?
C61 H61 . 0.9500 ?
C62 O63 . 1.363(8) ?
O63 C64 . 1.442(8) ?
C64 C65 . 1.529(12) ?
C64 H64A . 0.9900 ?
C64 H64B . 0.9901 ?
C65 O66 . 1.440(9) ?
C65 H65A . 0.9900 ?
C65 H65B . 0.9900 ?
O66 C67 . 1.448(10) ?
C67 C68 . 1.409(13) ?
C67 H67A . 0.9901 ?
C67 H67B . 0.9898 ?
C68 O69 . 1.407(10) ?
C68 H68A . 0.9902 ?
C68 H68B . 0.9905 ?
O69 C70 . 1.451(9) ?
C70 C71 . 1.499(10) ?
C70 H70A . 0.9900 ?
C70 H70B . 0.9900 ?
C71 O72 . 1.435(8) ?
C71 H71A . 0.9900 ?
C71 H71B . 0.9901 ?
O72 C73 . 1.372(7) ?
C73 C74 . 1.395(9) ?
C73 C78 . 1.407(9) ?
C74 C75 . 1.392(9) ?
C74 H74 . 0.9500 ?
C75 C76 . 1.370(10) ?
C75 H75 . 0.9500 ?
C76 C77 . 1.407(10) ?
C76 H76 . 0.9500 ?
C77 C78 . 1.375(9) ?
C77 H77 . 0.9500 ?
C78 O79 . 1.376(7) ?
O79 C80 . 1.425(8) ?
C80 C81 . 1.537(10) ?
C80 H80A . 0.9900 ?
C80 H80B . 0.9900 ?
C81 O82 . 1.406(8) ?
C81 H81A . 0.9900 ?
C81 H81B . 0.9900 ?
O82 C83 . 1.430(8) ?
C83 C84 . 1.494(9) ?
C83 H83A . 0.9900 ?
C83 H83B . 0.9900 ?
C84 O85 . 1.426(7) ?
C84 H84A . 0.9900 ?
C84 H84B . 0.9900 ?
O85 C86 . 1.434(8) ?
C86 C87 . 1.499(9) ?
C86 H86A . 0.9900 ?
C86 H86B . 0.9899 ?
C87 H87A . 0.9900 ?
C87 H87B . 0.9900 ?
O88 C89 . 1.372(8) ?
O88 C119 . 1.447(8) ?
C89 C90 . 1.376(9) ?
C89 C94 . 1.403(9) ?
C90 C91 . 1.405(10) ?
C90 H90 . 0.9500 ?
C91 C92 . 1.386(11) ?
C91 H91 . 0.9500 ?
C92 C93 . 1.372(10) ?
C92 H92 . 0.9500 ?
C93 C94 . 1.386(9) ?
C93 H93 . 0.9500 ?
C94 O95 . 1.377(8) ?
O95 C96 . 1.446(8) ?
C96 C97 . 1.507(10) ?
C96 H96A . 0.9900 ?
C96 H96B . 0.9900 ?
C97 O98 . 1.444(8) ?
C97 H97A . 0.9901 ?
C97 H97B . 0.9899 ?
O98 C99 . 1.478(8) ?
C99 C100 . 1.448(11) ?
C99 H99A . 0.9901 ?
C99 H99B . 0.9900 ?
C100 O101 . 1.407(8) ?
C100 H10A . 0.9899 ?
C100 H10B . 0.9900 ?
O101 C102 . 1.440(9) ?
C102 C103 . 1.449(10) ?
C102 H10C . 0.9900 ?
C102 H10D . 0.9900 ?
C103 O104 . 1.466(8) ?
C103 H10E . 0.9900 ?
C103 H10F . 0.9899 ?
O104 C105 . 1.368(7) ?
C105 C106 . 1.383(9) ?
C105 C110 . 1.428(9) ?
C106 C107 . 1.390(10) ?
C106 H106 . 0.9500 ?
C107 C108 . 1.375(10) ?
C107 H107 . 0.9500 ?
C108 C109 . 1.365(10) ?
C108 H108 . 0.9500 ?
C109 C110 . 1.401(9) ?
C109 H109 . 0.9500 ?
C110 O111 . 1.346(8) ?
O111 C112 . 1.450(8) ?
C112 C113 . 1.494(10) ?
C112 H11A . 0.9900 ?
C112 H11B . 0.9899 ?
C113 O114 . 1.437(8) ?
C113 H11C . 0.9900 ?
C113 H11D . 0.9899 ?
O114 C115 . 1.411(8) ?
C115 C116 . 1.507(10) ?
C115 H11E . 0.9900 ?
C115 H11F . 0.9900 ?
C116 O117 . 1.432(8) ?
C116 H11G . 0.9900 ?
C116 H11H . 0.9900 ?
O117 C118 . 1.425(8) ?
C118 C119 . 1.520(10) ?
C118 H11I . 0.9900 ?
C118 H11J . 0.9900 ?
C119 H11K . 0.9900 ?
C119 H11L . 0.9900 ?
O120 C121 . 1.385(8) ?
O120 C151 . 1.428(8) ?
C121 C122 . 1.351(9) ?
C121 C126 . 1.421(10) ?
C122 C123 . 1.375(10) ?
C122 H122 . 0.9500 ?
C123 C124 . 1.370(10) ?
C123 H123 . 0.9500 ?
C124 C125 . 1.404(10) ?
C124 H124 . 0.9500 ?
C125 C126 . 1.370(10) ?
C125 H125 . 0.9500 ?
C126 O127 . 1.381(8) ?
O127 C128 . 1.449(9) ?
C128 C129 . 1.486(11) ?
C128 H12A . 0.9900 ?
C128 H12B . 0.9900 ?
C129 O130 . 1.446(10) ?
C129 H12C . 0.9901 ?
C129 H12D . 0.9899 ?
O130 C131 . 1.385(10) ?
C131 C132 . 1.519(12) ?
C131 H13A . 0.9900 ?
C131 H13B . 0.9900 ?
C132 O133 . 1.451(9) ?
C132 H13C . 0.9899 ?
C132 H13D . 0.9900 ?
O133 C134 . 1.418(9) ?
C134 C135 . 1.472(12) ?
C134 H13E . 0.9900 ?
C134 H13F . 0.9900 ?
C135 O136 . 1.429(9) ?
C135 H13G . 0.9899 ?
C135 H13H . 0.9900 ?
O136 C137 . 1.378(9) ?
C137 C138 . 1.384(10) ?
C137 C142 . 1.419(10) ?
C138 C139 . 1.361(11) ?
C138 H138 . 0.9500 ?
C139 C140 . 1.406(12) ?
C139 H139 . 0.9500 ?
C140 C141 . 1.417(11) ?
C140 H140 . 0.9500 ?
C141 C142 . 1.383(10) ?
C141 H141 . 0.9500 ?
C142 O143 . 1.355(8) ?
O143 C144 . 1.458(8) ?
C144 C145 . 1.502(10) ?
C144 H14A . 0.9900 ?
C144 H14B . 0.9900 ?
C145 O146 . 1.434(8) ?
C145 H14C . 0.9900 ?
C145 H14D . 0.9900 ?
O146 C147 . 1.444(8) ?
C147 C148 . 1.511(10) ?
C147 H14E . 0.9900 ?
C147 H14F . 0.9900 ?
C148 O149 . 1.430(9) ?
C148 H14G . 0.9900 ?
C148 H14H . 0.9900 ?
O149 C150 . 1.460(8) ?
C150 C151 . 1.483(10) ?
C150 H15A . 0.9900 ?
C150 H15B . 0.9900 ?
C151 H15C . 0.9900 ?
C151 H15D . 0.9900 ?
O152 C153 . 1.406(8) ?
O152 H152 . 0.9410 ?
C153 H15E . 0.9800 ?
C153 H15F . 0.9800 ?
C153 H15G . 0.9800 ?
O154 C155 . 1.415(9) ?
O154 H154 . 0.9344 ?
C155 H15H . 0.9800 ?
C155 H15I . 0.9800 ?
C155 H15J . 0.9800 ?
O156 C157 . 1.435(9) ?
O156 H156 . 0.9497 ?
C157 H15K . 0.9800 ?
C157 H15L . 0.9800 ?
C157 H15M . 0.9800 ?

loop_
_geom_hbond_atom_site_label_D
_geom_hbond_atom_site_label_H
_geom_hbond_atom_site_label_A
_geom_hbond_site_symmetry_A
_geom_hbond_distance_DH
_geom_hbond_distance_HA
_geom_hbond_distance_DA
_geom_hbond_angle_DHA
O31 H31 O85 1_545 0.78 2.18 2.878(7) 149
O31 H31 O82 1_545 0.78 2.34 2.875(6) 127
O38 H38 O152 . 0.96 1.74 2.688(7) 168
O45 H45 O114 1_556 0.95 1.82 2.769(6) 180
O45 H45 O117 1_556 0.95 2.61 3.030(7) 107
O52 H52 O154 1_546 0.95 1.73 2.677(7) 179
O54 H54 O149 1_656 0.94 1.80 2.740(6) 179
O152 H152 O98 . 0.94 1.93 2.872(7) 174
O154 H154 O156 . 0.93 1.72 2.651(7) 180
O156 H156 O146 1_655 0.95 1.81 2.755(7) 180

loop_
_geom_torsion_atom_site_label_1
_geom_torsion_atom_site_label_2
_geom_torsion_atom_site_label_3
_geom_torsion_atom_site_label_4
_geom_torsion
C22 N4 C5 C6 179.0(6)
Zn53 N4 C5 C6 -6.5(9)
C22 N4 C5 C24 -0.4(7)
Zn53 N4 C5 C24 174.1(4)
N4 C5 C6 C7 -3.9(10)
C24 C5 C6 C7 175.4(6)
N4 C5 C6 C25 177.8(6)
C24 C5 C6 C25 -2.9(9)
C5 C6 C7 N1 -1.2(10)
C25 C6 C7 N1 177.1(6)
C5 C6 C7 C8 -175.9(7)
C25 C6 C7 C8 2.3(9)
C10 N1 C7 C6 -177.0(6)
Zn53 N1 C7 C6 16.4(8)
C10 N1 C7 C8 -1.5(7)
Zn53 N1 C7 C8 -168.1(4)
C6 C7 C8 C9 176.9(6)
N1 C7 C8 C9 1.5(7)
C7 C8 C9 C10 -1.0(8)
C7 N1 C10 C11 -178.6(6)
Zn53 N1 C10 C11 -12.1(9)
C7 N1 C10 C9 0.9(7)
Zn53 N1 C10 C9 167.4(4)
C8 C9 C10 N1 0.1(8)
C8 C9 C10 C11 179.6(6)
N1 C10 C11 C12 2.3(10)
C9 C10 C11 C12 -177.1(6)
N1 C10 C11 C32 -179.1(5)
C9 C10 C11 C32 1.5(9)
C15 N2 C12 C11 -177.9(6)
Zn53 N2 C12 C11 9.7(9)
C15 N2 C12 C13 2.1(7)
Zn53 N2 C12 C13 -170.3(4)
C10 C11 C12 N2 -1.1(10)
C32 C11 C12 N2 -179.7(5)
C10 C11 C12 C13 178.8(6)
C32 C11 C12 C13 0.2(9)
N2 C12 C13 C14 -1.4(7)
C11 C12 C13 C14 178.7(6)
C12 C13 C14 C15 0.1(7)
C12 N2 C15 C16 176.3(6)
Zn53 N2 C15 C16 -11.4(9)
C12 N2 C15 C14 -2.1(7)
Zn53 N2 C15 C14 170.3(4)
C13 C14 C15 N2 1.3(7)
C13 C14 C15 C16 -177.1(6)
N2 C15 C16 C17 -0.4(10)
C14 C15 C16 C17 177.8(6)
N2 C15 C16 C39 -177.4(5)
C14 C15 C16 C39 0.7(9)
C20 N3 C17 C16 -178.8(6)
Zn53 N3 C17 C16 7.3(8)
C20 N3 C17 C18 0.9(6)
Zn53 N3 C17 C18 -173.0(4)
C15 C16 C17 N3 2.5(9)
C39 C16 C17 N3 179.6(5)
C15 C16 C17 C18 -177.1(6)
C39 C16 C17 C18 0.0(9)
N3 C17 C18 C19 0.1(7)
C16 C17 C18 C19 179.7(6)
C17 C18 C19 C20 -0.9(7)
C17 N3 C20 C21 177.2(6)
Zn53 N3 C20 C21 -8.8(8)
C17 N3 C20 C19 -1.4(6)
Zn53 N3 C20 C19 172.5(4)
C18 C19 C20 N3 1.5(7)
C18 C19 C20 C21 -177.2(6)
N3 C20 C21 C22 -0.3(10)
C19 C20 C21 C22 178.2(6)
N3 C20 C21 C46 177.7(5)
C19 C20 C21 C46 -3.8(9)
C5 N4 C22 C21 -178.4(6)
Zn53 N4 C22 C21 7.2(9)
C5 N4 C22 C23 -0.1(7)
Zn53 N4 C22 C23 -174.4(4)
C20 C21 C22 N4 1.1(10)
C46 C21 C22 N4 -176.8(5)
C20 C21 C22 C23 -176.9(6)
C46 C21 C22 C23 5.2(9)
N4 C22 C23 C24 0.6(7)
C21 C22 C23 C24 179.0(6)
C22 C23 C24 C5 -0.9(7)
N4 C5 C24 C23 0.8(7)
C6 C5 C24 C23 -178.6(6)
C5 C6 C25 C30 73.2(8)
C7 C6 C25 C30 -105.3(7)
C5 C6 C25 C26 -104.0(7)
C7 C6 C25 C26 77.6(8)
C30 C25 C26 C27 -1.4(9)
C6 C25 C26 C27 175.8(6)
C25 C26 C27 C28 1.1(10)
C26 C27 C28 O31 -179.9(6)
C26 C27 C28 C29 0.2(10)
O31 C28 C29 C30 179.0(6)
C27 C28 C29 C30 -1.2(10)
C28 C29 C30 C25 0.9(10)
C26 C25 C30 C29 0.4(9)
C6 C25 C30 C29 -176.9(6)
C10 C11 C32 C37 -72.7(7)
C12 C11 C32 C37 106.0(7)
C10 C11 C32 C33 106.7(7)
C12 C11 C32 C33 -74.6(7)
C37 C32 C33 C34 2.1(8)
C11 C32 C33 C34 -177.3(5)
C32 C33 C34 C35 -0.6(9)
C33 C34 C35 O38 177.7(6)
C33 C34 C35 C36 -0.7(9)
C34 C35 C36 C37 0.4(10)
O38 C35 C36 C37 -178.1(6)
C35 C36 C37 C32 1.2(9)
C33 C32 C37 C36 -2.4(9)
C11 C32 C37 C36 177.0(6)
C17 C16 C39 C44 -73.8(7)
C15 C16 C39 C44 103.5(7)
C17 C16 C39 C40 106.6(7)
C15 C16 C39 C40 -76.1(7)
C44 C39 C40 C41 2.4(9)
C16 C39 C40 C41 -178.0(6)
C39 C40 C41 C42 -1.8(9)
C40 C41 C42 O45 -177.6(6)
C40 C41 C42 C43 0.2(10)
O45 C42 C43 C44 178.6(6)
C41 C42 C43 C44 0.6(10)
C40 C39 C44 C43 -1.5(9)
C16 C39 C44 C43 178.9(6)
C42 C43 C44 C39 0.0(10)
C22 C21 C46 C47 73.6(8)
C20 C21 C46 C47 -104.5(7)
C22 C21 C46 C51 -110.2(7)
C20 C21 C46 C51 71.8(7)
C51 C46 C47 C48 -1.3(9)
C21 C46 C47 C48 175.0(5)
C46 C47 C48 C49 -0.4(9)
C47 C48 C49 C50 2.6(9)
C47 C48 C49 O52 -177.9(5)
O52 C49 C50 C51 177.6(5)
C48 C49 C50 C51 -2.9(9)
C49 C50 C51 C46 1.1(9)
C47 C46 C51 C50 1.0(9)
C21 C46 C51 C50 -175.3(6)
C10 N1 Zn53 N2 14.6(5)
C7 N1 Zn53 N2 178.5(5)
C10 N1 Zn53 N4 176.8(5)
C7 N1 Zn53 N4 -19.3(5)
C10 N1 Zn53 N3 94.6(7)
C7 N1 Zn53 N3 -101.4(7)
C10 N1 Zn53 O54 -84.4(5)
C7 N1 Zn53 O54 79.5(5)
C12 N2 Zn53 N1 -13.5(5)
C15 N2 Zn53 N1 175.7(5)
C12 N2 Zn53 N4 -96.9(8)
C15 N2 Zn53 N4 92.2(8)
C12 N2 Zn53 N3 -174.3(5)
C15 N2 Zn53 N3 14.8(5)
C12 N2 Zn53 O54 78.5(5)
C15 N2 Zn53 O54 -92.4(5)
C5 N4 Zn53 N1 14.6(5)
C22 N4 Zn53 N1 -172.0(5)
C5 N4 Zn53 N2 97.9(8)
C22 N4 Zn53 N2 -88.7(8)
C5 N4 Zn53 N3 175.3(5)
C22 N4 Zn53 N3 -11.2(5)
C5 N4 Zn53 O54 -77.5(5)
C22 N4 Zn53 O54 95.9(5)
C20 N3 Zn53 N1 94.2(7)
C17 N3 Zn53 N1 -93.1(7)
C20 N3 Zn53 N2 174.3(5)
C17 N3 Zn53 N2 -13.0(5)
C20 N3 Zn53 N4 11.8(5)
C17 N3 Zn53 N4 -175.5(5)
C20 N3 Zn53 O54 -86.7(5)
C17 N3 Zn53 O54 86.0(5)
N1 Zn53 O54 C55 7.2(7)
N2 Zn53 O54 C55 -81.6(7)
N4 Zn53 O54 C55 96.9(7)
N3 Zn53 O54 C55 -172.5(7)
C87 O56 C57 C58 11.9(9)
C87 O56 C57 C62 -169.4(6)
O56 C57 C58 C59 178.7(6)
C62 C57 C58 C59 0.1(10)
C57 C58 C59 C60 1.3(11)
C58 C59 C60 C61 -1.4(11)
C59 C60 C61 C62 0.0(11)
C60 C61 C62 O63 -178.8(7)
C60 C61 C62 C57 1.4(10)
C58 C57 C62 O63 178.8(6)
O56 C57 C62 O63 0.0(9)
C58 C57 C62 C61 -1.4(10)
O56 C57 C62 C61 179.8(6)
C61 C62 O63 C64 8.8(9)
C57 C62 O63 C64 -171.4(6)
C62 O63 C64 C65 168.2(6)
O63 C64 C65 O66 84.7(7)
C64 C65 O66 C67 -76.1(9)
C65 O66 C67 C68 -173.5(8)
O66 C67 C68 O69 79.5(9)
C67 C68 O69 C70 -161.9(7)
C68 O69 C70 C71 -131.6(7)
O69 C70 C71 O72 65.0(7)
C70 C71 O72 C73 -177.6(5)
C71 O72 C73 C74 -12.9(8)
C71 O72 C73 C78 166.7(5)
O72 C73 C74 C75 179.2(5)
C78 C73 C74 C75 -0.4(9)
C73 C74 C75 C76 0.4(10)
C74 C75 C76 C77 -0.2(10)
C75 C76 C77 C78 -0.1(11)
C76 C77 C78 O79 -178.1(6)
C76 C77 C78 C73 0.2(10)
O72 C73 C78 C77 -179.5(5)
C74 C73 C78 C77 0.1(9)
O72 C73 C78 O79 -1.1(8)
C74 C73 C78 O79 178.5(5)
C77 C78 O79 C80 5.7(9)
C73 C78 O79 C80 -172.6(6)
C78 O79 C80 C81 176.1(5)
O79 C80 C81 O82 -74.4(7)
C80 C81 O82 C83 99.8(7)
C81 O82 C83 C84 162.6(5)
O82 C83 C84 O85 -58.8(7)
C83 C84 O85 C86 165.8(5)
C84 O85 C86 C87 104.6(6)
C57 O56 C87 C86 175.1(5)
O85 C86 C87 O56 -66.3(7)
C119 O88 C89 C90 -11.3(9)
C119 O88 C89 C94 169.6(6)
O88 C89 C90 C91 178.9(6)
C94 C89 C90 C91 -2.1(10)
C89 C90 C91 C92 2.3(11)
C90 C91 C92 C93 -3.4(11)
C91 C92 C93 C94 4.3(11)
C92 C93 C94 O95 177.6(6)
C92 C93 C94 C89 -4.1(10)
O88 C89 C94 O95 0.5(8)
C90 C89 C94 O95 -178.6(6)
O88 C89 C94 C93 -177.9(6)
C90 C89 C94 C93 3.0(10)
C93 C94 O95 C96 -11.5(9)
C89 C94 O95 C96 170.2(6)
C94 O95 C96 C97 -168.4(5)
O95 C96 C97 O98 -80.3(7)
C96 C97 O98 C99 87.6(7)
C97 O98 C99 C100 166.4(6)
O98 C99 C100 O101 -68.2(7)
C99 C100 O101 C102 164.9(6)
C100 O101 C102 C103 111.0(7)
O101 C102 C103 O104 -65.9(7)
C102 C103 O104 C105 174.1(5)
C103 O104 C105 C106 15.3(9)
C103 O104 C105 C110 -164.9(5)
O104 C105 C106 C107 -178.9(6)
C110 C105 C106 C107 1.2(10)
C105 C106 C107 C108 -0.6(10)
C106 C107 C108 C109 -0.1(11)
C107 C108 C109 C110 0.1(11)
C108 C109 C110 O111 179.3(7)
C108 C109 C110 C105 0.5(10)
O104 C105 C110 O111 0.0(8)
C106 C105 C110 O111 179.9(6)
O104 C105 C110 C109 179.0(5)
C106 C105 C110 C109 -1.1(9)
C109 C110 O111 C112 -2.1(9)
C105 C110 O111 C112 176.8(5)
C110 O111 C112 C113 -178.1(5)
O111 C112 C113 O114 78.2(7)
C112 C113 O114 C115 -93.0(7)
C113 O114 C115 C116 -168.3(6)
O114 C115 C116 O117 59.9(7)
C115 C116 O117 C118 -168.4(5)
C116 O117 C118 C119 -110.6(6)
C89 O88 C119 C118 -179.6(5)
O117 C118 C119 O88 66.2(7)
C151 O120 C121 C122 -103.4(7)
C151 O120 C121 C126 79.1(8)
O120 C121 C122 C123 -178.5(6)
C126 C121 C122 C123 -1.0(10)
C121 C122 C123 C124 0.3(10)
C122 C123 C124 C125 0.9(11)
C123 C124 C125 C126 -1.5(11)
C124 C125 C126 O127 -178.8(7)
C124 C125 C126 C121 0.8(10)
C122 C121 C126 C125 0.4(10)
O120 C121 C126 C125 177.9(6)
C122 C121 C126 O127 -179.9(6)
O120 C121 C126 O127 -2.5(9)
C125 C126 O127 C128 13.1(10)
C121 C126 O127 C128 -166.6(6)
C126 O127 C128 C129 169.3(6)
O127 C128 C129 O130 70.6(8)
C128 C129 O130 C131 77.2(8)
C129 O130 C131 C132 169.7(6)
O130 C131 C132 O133 -66.5(8)
C131 C132 O133 C134 -173.3(6)
C132 O133 C134 C135 -171.3(6)
O133 C134 C135 O136 68.8(8)
C134 C135 O136 C137 162.3(7)
C135 O136 C137 C138 8.0(11)
C135 O136 C137 C142 -172.3(7)
O136 C137 C138 C139 -179.4(7)
C142 C137 C138 C139 0.9(11)
C137 C138 C139 C140 0.3(12)
C138 C139 C140 C141 -2.2(11)
C139 C140 C141 C142 2.8(11)
C140 C141 C142 O143 -178.4(7)
C140 C141 C142 C137 -1.6(11)
O136 C137 C142 O143 -3.1(10)
C138 C137 C142 O143 176.5(7)
O136 C137 C142 C141 -180.0(6)
C138 C137 C142 C141 -0.3(11)
C141 C142 O143 C144 -113.9(7)
C137 C142 O143 C144 69.3(8)
C142 O143 C144 C145 -128.7(6)
O143 C144 C145 O146 -73.6(7)
C144 C145 O146 C147 -174.7(5)
C145 O146 C147 C148 172.1(5)
O146 C147 C148 O149 73.6(7)
C147 C148 O149 C150 154.9(6)
C148 O149 C150 C151 -83.7(7)
C121 O120 C151 C150 -177.9(6)
O149 C150 C151 O120 72.8(7)
